data_2016454
loop_
_publ_author_name
'Schlueter, John A.'
'Geiser, Urs'
'Funk, Kylee A.'

_publ_section_title
;
 KCd~2~[N(CN)~2~]~5~(H~2~O)~4~: an enmeshed honeycomb grid
;
_journal_coeditor_code SK3182
_journal_issue 2
_journal_name_full 'Acta Crystallographica Section C'
_journal_page_first i9
_journal_page_last i11
_journal_paper_doi 10.1107/S0108270107061628
_journal_volume 64
_journal_year 2008
_chemical_formula_iupac 'K [Cd2 (C2 N3)5 (H2 O)2], 2H2 O'
_chemical_formula_moiety 'K +, C10 H4 Cd2 N15 O2 -, 2(H2 O)'
_chemical_formula_sum 'C10 H8 Cd2 K N15 O4'
_chemical_formula_weight 666.21
_chemical_name_common
;
Potassium cadmium(II) pentadicyanamide tetrahydrate
;
_chemical_name_systematic
;
poly[potassium [diaquapenta-\m~2~-dicyanamidato-dicadmium(II)] dihydrate]
;
_space_group_IT_number 121
_symmetry_cell_setting tetragonal
_symmetry_space_group_name_Hall 'I -4 2'
_symmetry_space_group_name_H-M 'I -4 2 m'
_atom_sites_solution_hydrogens geom
_atom_sites_solution_primary direct
_atom_sites_solution_secondary difmap
_cell_angle_alpha 90.00
_cell_angle_beta 90.00
_cell_angle_gamma 90.00
_cell_formula_units_Z 4
_cell_length_a 11.8540(2)
_cell_length_b 11.8540(2)
_cell_length_c 15.1708(5)
_cell_measurement_reflns_used 1665
_cell_measurement_temperature 298(2)
_cell_measurement_theta_max 28.271
_cell_measurement_theta_min 3.437
_cell_volume 2131.76(9)
_computing_cell_refinement 'SAINT (Bruker, 2001)'
_computing_data_collection 'SMART (Bruker, 1998)'
_computing_data_reduction 'SAINT (Bruker, 2001)'
_computing_molecular_graphics 'SHELXTL (Sheldrick, 2001)'
_computing_publication_material
;
SHELXTL (Sheldrick, 2001) and PLATON (Spek, 2003)
;
_computing_structure_refinement 'SHELXTL (Sheldrick, 2001)'
_computing_structure_solution 'SHELXTL (Sheldrick, 2001)'
_diffrn_ambient_temperature 298(2)
_diffrn_measured_fraction_theta_full 0.986
_diffrn_measured_fraction_theta_max 0.986
_diffrn_measurement_device_type 'Siemens SMART CCD'
_diffrn_measurement_method 'area detector \w scans'
_diffrn_radiation_monochromator graphite
_diffrn_radiation_source 'fine-focus sealed tube'
_diffrn_radiation_type MoK\a
_diffrn_radiation_wavelength 0.71073
_diffrn_reflns_av_R_equivalents 0.0206
_diffrn_reflns_av_sigmaI/netI 0.0116
_diffrn_reflns_limit_h_max 15
_diffrn_reflns_limit_h_min -15
_diffrn_reflns_limit_k_max 15
_diffrn_reflns_limit_k_min -15
_diffrn_reflns_limit_l_max 20
_diffrn_reflns_limit_l_min -20
_diffrn_reflns_number 10190
_diffrn_reflns_theta_full 28.27
_diffrn_reflns_theta_max 28.27
_diffrn_reflns_theta_min 2.18
_diffrn_standards_decay_% 0
_diffrn_standards_number 0
_exptl_absorpt_coefficient_mu 2.243
_exptl_absorpt_correction_T_max 0.624
_exptl_absorpt_correction_T_min 0.417
_exptl_absorpt_correction_type integration
_exptl_absorpt_process_details
;
(SHELXTL; Sheldrick, 2001)
;
_exptl_crystal_colour colorless
_exptl_crystal_density_diffrn 2.076
_exptl_crystal_density_method 'not measured'
_exptl_crystal_description block
_exptl_crystal_F_000 1280
_exptl_crystal_size_max 0.42
_exptl_crystal_size_mid 0.40
_exptl_crystal_size_min 0.22
_refine_diff_density_max 0.314
_refine_diff_density_min -0.237
_refine_ls_abs_structure_details 'Flack (1983), 588 Friedel pairs'
_refine_ls_abs_structure_Flack 0.58(3)
_refine_ls_extinction_coef 0.00718(16)
_refine_ls_extinction_expression Fc^*^=kFc[1+0.001xFc^2^\l^3^/sin(2\q)]^-1/4^
_refine_ls_extinction_method SHELXL97
_refine_ls_goodness_of_fit_ref 1.116
_refine_ls_hydrogen_treatment refxyz
_refine_ls_matrix_type full
_refine_ls_number_parameters 99
_refine_ls_number_reflns 1385
_refine_ls_number_restraints 26
_refine_ls_restrained_S_all 1.113
_refine_ls_R_factor_all 0.0135
_refine_ls_R_factor_gt 0.0130
_refine_ls_shift/su_max 0.003
_refine_ls_shift/su_mean 0.000
_refine_ls_structure_factor_coef Fsqd
_refine_ls_weighting_details 'calc w=1/[\s^2^(Fo^2^)+(0.0131P)^2^+1.3157P] where P=(Fo^2^+2Fc^2^)/3'
_refine_ls_weighting_scheme calc
_refine_ls_wR_factor_gt 0.0333
_refine_ls_wR_factor_ref 0.0338
_reflns_number_gt 1354
_reflns_number_total 1385
_reflns_threshold_expression >2sigma(I)
_cod_data_source_file sk3182.cif
_cod_data_source_block I
_cod_depositor_comments
;
The following automatic conversions were performed:
'_geom_bond_publ_flag' value 'Y' changed to 'y' according to
'/home/saulius/struct/CIF-dictionaries/cif_core.dic' dictionary named
'cif_core.dic' version 2.4.1 from 2010-06-29 (4
times).

'_geom_bond_publ_flag' value 'N' changed to 'n' according to
'/home/saulius/struct/CIF-dictionaries/cif_core.dic' dictionary named
'cif_core.dic' version 2.4.1 from 2010-06-29 (12
times).

'_geom_angle_publ_flag' value 'Y' changed to 'y' according to
'/home/saulius/struct/CIF-dictionaries/cif_core.dic' dictionary named
'cif_core.dic' version 2.4.1 from 2010-06-29 (12
times).

'_geom_angle_publ_flag' value 'N' changed to 'n' according to
'/home/saulius/struct/CIF-dictionaries/cif_core.dic' dictionary named
'cif_core.dic' version 2.4.1 from 2010-06-29 (23 times).

Automatic conversion script
Id: cif_fix_enum 1527 2010-12-29 10:47:43Z saulius 

The following automatic conversions were performed:

'_geom_bond_publ_flag' value 'Y' changed to 'y' according to
/home/saulius/struct/CIF-dictionaries/cif_core.dic dictionary named
'cif_core.dic' version 2.4.1 from 2010-06-29 (4
times).

'_geom_bond_publ_flag' value 'N' changed to 'n' according to
/home/saulius/struct/CIF-dictionaries/cif_core.dic dictionary named
'cif_core.dic' version 2.4.1 from 2010-06-29 (12
times).

'_geom_angle_publ_flag' value 'Y' changed to 'y' according
to /home/saulius/struct/CIF-dictionaries/cif_core.dic dictionary
named 'cif_core.dic' version 2.4.1 from 2010-06-29 (12
times).

'_geom_angle_publ_flag' value 'N' changed to 'n' according
to /home/saulius/struct/CIF-dictionaries/cif_core.dic dictionary
named 'cif_core.dic' version 2.4.1 from 2010-06-29 (23 times).

Automatic conversion script
Id: cif_fix_values 1715 2011-07-08 13:25:40Z adriana 
;
_cod_database_code 2016454
_cod_database_fobs_code 2016454

loop_
_symmetry_equiv_pos_as_xyz
'x, y, z'
'-x, -y, z'
'-x, y, -z'
'x, -y, -z'
'-y, x, -z'
'y, -x, -z'
'y, x, z'
'-y, -x, z'
'x+1/2, y+1/2, z+1/2'
'-x+1/2, -y+1/2, z+1/2'
'-x+1/2, y+1/2, -z+1/2'
'x+1/2, -y+1/2, -z+1/2'
'-y+1/2, x+1/2, -z+1/2'
'y+1/2, -x+1/2, -z+1/2'
'y+1/2, x+1/2, z+1/2'
'-y+1/2, -x+1/2, z+1/2'

loop_
_atom_site_type_symbol
_atom_site_label
_atom_site_fract_x
_atom_site_fract_y
_atom_site_fract_z
_atom_site_U_iso_or_equiv
_atom_site_adp_type
_atom_site_calc_flag
_atom_site_refinement_flags
_atom_site_occupancy
_atom_site_disorder_assembly
_atom_site_disorder_group
Cd Cd1 0.248298(9) 0.248298(9) 0.508456(9) 0.02699(7) Uani d S 1 . .
K K1 0.5000 0.0000 0.0000 0.03672(19) Uani d S 1 . .
N N1 0.37183(14) 0.17615(15) 0.40227(11) 0.0408(4) Uani d . 1 . .
N N2 0.38654(14) 0.18599(16) 0.11026(10) 0.0427(4) Uani d . 1 . .
N N3 0.45756(17) 0.2127(2) 0.25927(11) 0.0623(6) Uani d . 1 . .
C C1 0.40631(14) 0.19120(16) 0.33274(11) 0.0342(3) Uani d . 1 . .
C C2 0.41333(14) 0.19603(16) 0.18208(11) 0.0344(4) Uani d . 1 . .
N N4 0.37033(14) 0.37033(14) 0.56544(17) 0.0511(6) Uani d S 1 . .
N N5 0.5000 0.5000 0.6327(3) 0.107(3) Uani d SU 1 . .
C C4 0.43262(17) 0.43262(17) 0.59345(18) 0.0480(7) Uani d S 1 . .
O O1 0.11434(11) 0.11434(11) 0.46825(13) 0.0394(4) Uani d SD 1 . .
H H1A 0.050(2) 0.129(4) 0.483(2) 0.059 Uiso d PD 0.50 . .
H H1B 0.114(2) 0.114(2) 0.4152(12) 0.059 Uiso d SD 1 . .
O O2 0.0774(11) 0.0774(11) 0.3069(8) 0.088(2) Uani d SPDU 0.325(8) A 1
H H2A 0.006(2) 0.081(3) 0.306(7) 0.132 Uiso d PD 0.325(8) A 1
O O3 0.1385(5) 0.1385(5) 0.2896(3) 0.088(2) Uani d SPDU 0.675(8) A 2
H H3A 0.159(3) 0.082(3) 0.259(2) 0.132 Uiso d PD 0.675(8) A 2

loop_
_atom_site_aniso_label
_atom_site_aniso_U_11
_atom_site_aniso_U_22
_atom_site_aniso_U_33
_atom_site_aniso_U_12
_atom_site_aniso_U_13
_atom_site_aniso_U_23
Cd1 0.03009(8) 0.03009(8) 0.02077(9) -0.00266(7) 0.00116(4) 0.00116(4)
K1 0.0401(4) 0.0375(4) 0.0325(4) 0.000 0.000 0.000
N1 0.0442(9) 0.0501(10) 0.0282(8) 0.0043(7) 0.0066(7) 0.0005(7)
N2 0.0408(9) 0.0587(10) 0.0287(7) 0.0004(8) -0.0057(6) 0.0059(7)
N3 0.0523(10) 0.1107(17) 0.0240(7) -0.0310(11) 0.0004(7) 0.0026(9)
C1 0.0334(8) 0.0412(9) 0.0281(8) -0.0007(7) -0.0016(7) -0.0004(7)
C2 0.0309(8) 0.0436(9) 0.0286(8) -0.0021(7) 0.0019(6) 0.0030(7)
N4 0.0523(9) 0.0523(9) 0.0486(14) -0.0205(13) 0.0003(7) 0.0003(7)
N5 0.144(4) 0.144(4) 0.033(2) -0.116(4) 0.000 0.000
C4 0.0577(11) 0.0577(11) 0.0286(12) -0.0234(15) 0.0049(7) 0.0049(7)
O1 0.0382(6) 0.0382(6) 0.0416(10) -0.0023(8) -0.0052(6) -0.0052(6)
O2 0.108(3) 0.108(3) 0.047(2) 0.058(3) -0.029(3) -0.029(3)
O3 0.108(3) 0.108(3) 0.047(2) 0.058(3) -0.029(3) -0.029(3)

loop_
_atom_type_symbol
_atom_type_description
_atom_type_scat_dispersion_real
_atom_type_scat_dispersion_imag
_atom_type_scat_source
C C 0.0033 0.0016 'International Tables Vol C Tables 4.2.6.8 and 6.1.1.4'
H H 0.0000 0.0000 'International Tables Vol C Tables 4.2.6.8 and 6.1.1.4'
N N 0.0061 0.0033 'International Tables Vol C Tables 4.2.6.8 and 6.1.1.4'
O O 0.0106 0.0060 'International Tables Vol C Tables 4.2.6.8 and 6.1.1.4'
K K 0.2009 0.2494 'International Tables Vol C Tables 4.2.6.8 and 6.1.1.4'
Cd Cd -0.8075 1.2024 'International Tables Vol C Tables 4.2.6.8 and 6.1.1.4'

loop_
_geom_angle_atom_site_label_1
_geom_angle_atom_site_label_2
_geom_angle_atom_site_label_3
_geom_angle_site_symmetry_1
_geom_angle_site_symmetry_3
_geom_angle
_geom_angle_publ_flag
N4 Cd1 O1 . . 172.29(8) y
N4 Cd1 N1 . . 95.65(7) y
O1 Cd1 N1 . . 89.84(6) y
O1 Cd1 N2 . 10 86.24(6) y
N1 Cd1 N1 . 7 89.06(9) y
N1 Cd1 N2 . 10 175.92(6) y
N1 Cd1 N2 . 16 89.79(6) y
N2 Cd1 N2 16 10 91.08(9) y
N4 Cd1 N2 . 10 88.36(6) y
N1 K1 N1 14 15_544 90.95(7) n
N1 K1 N1 14 16_554 118.64(7) n
N1 K1 N1 14 13_545 120.27(6) n
N1 K1 N2 14 3_655 66.33(4) n
N1 K1 N2 14 . 70.74(5) n
N1 K1 N2 14 2_655 77.78(5) n
N1 K1 N2 14 4 160.53(5) n
N2 K1 N2 . 3_655 88.46(6) n
N2 K1 N2 . 2_655 114.14(6) n
N2 K1 N2 . 4 128.16(6) n
C1 N1 Cd1 . . 143.21(16) y
C1 N1 K1 . 13_545 112.69(14) n
Cd1 N1 K1 . 13_545 103.47(6) n
C2 N2 Cd1 . 10_554 141.31(16) y
C2 N2 K1 . . 118.18(15) n
Cd1 N2 K1 10_554 . 100.20(5) n
C1 N3 C2 . . 123.86(18) n
N1 C1 N3 . . 172.3(2) n
N2 C2 N3 . . 171.7(2) n
C4 N4 Cd1 . . 179.2(3) y
C4 N5 C4 2_665 . 124.4(4) n
N4 C4 N5 . . 174.3(3) n
Cd1 O1 H1A . . 115(3) n
Cd1 O1 H1B . . 106(3) n
H1A O1 H1B . . 105(3) n
H2A O2 H3A . . 142(8) n

loop_
_geom_bond_atom_site_label_1
_geom_bond_atom_site_label_2
_geom_bond_site_symmetry_2
_geom_bond_distance
_geom_bond_publ_flag
Cd1 N4 . 2.221(2) y
Cd1 O1 . 2.3270(19) y
Cd1 N1 . 2.3390(16) y
Cd1 N2 10 2.3552(16) y
K1 N1 14 2.9777(18) n
K1 N2 . 3.0770(18) n
N1 C1 . 1.145(2) n
N2 C2 . 1.141(2) n
N3 C1 . 1.295(2) n
N3 C2 . 1.298(2) n
N4 C4 . 1.127(4) n
N5 C4 . 1.277(3) n
O1 H1A . 0.810(18) n
O1 H1B . 0.805(17) n
O2 H2A . 0.85(2) n
O3 H3A . 0.848(18) n

loop_
_geom_hbond_atom_site_label_D
_geom_hbond_atom_site_label_H
_geom_hbond_atom_site_label_A
_geom_hbond_site_symmetry_A
_geom_hbond_distance_DH
_geom_hbond_distance_HA
_geom_hbond_distance_DA
_geom_hbond_angle_DHA
O1 H1A O1 3_556 0.810(18) 2.10(2) 2.877(3) 162(5)
O1 H1B O2 . 0.805(17) 1.76(2) 2.526(10) 160(4)
O1 H1B O3 . 0.805(17) 1.948(19) 2.740(6) 168(4)
O2 H2A O2 2 0.85(2) 2.12(5) 2.59(4) 115(3)
O3 H3A N3 13_545 0.848(18) 2.139(17) 2.875(2) 145(3)
